data_4120751
loop_
_publ_author_name
'Daniel Canseco-Gonzalez'
'Ana Petronilho'
'Helge M\"uller-Bunz'
'Kohsuke Ohmatsu'
'Takashi Ooi'
'Martin Albrecht'

_publ_contact_author
;
        Prof. Dr. Martin Albrecht
        School of Chemistry and Chemical Biology
        University College Dublin
        Belfield
        Dublin 4
        Ireland
;
_publ_contact_author_email martin.albrecht@ucd.ie
_publ_contact_author_fax '00353 1 716-2501'
_publ_contact_author_phone '00353 1 716-2504'
_publ_section_title
;
 Carbene Transfer from Triazolylidene Gold Complexes as a Potent Strategy
 for Inducing High Catalytic Activity
;
_journal_name_full 'Journal of the American Chemical Society'
_journal_page_first 13193
_journal_page_last 13203
_journal_paper_doi 10.1021/ja406999p
_journal_volume 135
_journal_year 2013
_chemical_formula_moiety 'C19 H23 Au Cl N3'
_chemical_formula_sum 'C19 H23 Au Cl N3'
_chemical_formula_weight 525.82
_chemical_name_systematic
; 
 ? 
;
_space_group_IT_number 14
_symmetry_cell_setting monoclinic
_symmetry_space_group_name_Hall '-P 2ybc'
_symmetry_space_group_name_H-M 'P 1 21/c 1'
_atom_sites_solution_hydrogens geom
_atom_sites_solution_primary direct
_atom_sites_solution_secondary difmap
_audit_creation_method SHELXL-97
_cell_angle_alpha 90.00
_cell_angle_beta 106.834(2)
_cell_angle_gamma 90.00
_cell_formula_units_Z 4
_cell_length_a 10.5186(2)
_cell_length_b 17.8927(3)
_cell_length_c 10.0944(2)
_cell_measurement_reflns_used 19093
_cell_measurement_temperature 100(2)
_cell_measurement_theta_max 29.5702
_cell_measurement_theta_min 3.0399
_cell_volume 1818.42(6)
_computing_cell_refinement
; 
CrysAlisPro, Agilent Technologies, 
Version 1.171.36.20 (release 27-06-2012 CrysAlis171 .NET) 
(compiled Jul 11 2012,15:38:31) 
;
_computing_data_collection
; 
CrysAlisPro, Agilent Technologies, 
Version 1.171.36.20 (release 27-06-2012 CrysAlis171 .NET) 
(compiled Jul 11 2012,15:38:31) 
;
_computing_data_reduction
; 
CrysAlisPro, Agilent Technologies, 
Version 1.171.36.20 (release 27-06-2012 CrysAlis171 .NET) 
(compiled Jul 11 2012,15:38:31) 
;
_computing_structure_refinement 'SHELXL-97 (Sheldrick, 2008)'
_computing_structure_solution 'SHELXS-97 (Sheldrick, 2008)'
_diffrn_ambient_temperature 100(2)
_diffrn_detector_area_resol_mean 10.3196
_diffrn_measured_fraction_theta_full 0.995
_diffrn_measured_fraction_theta_max 0.938
_diffrn_measurement_device_type 'SuperNova, Dual, Cu at zero, Atlas'
_diffrn_measurement_method '\w scans'
_diffrn_radiation_monochromator mirror
_diffrn_radiation_source 'SuperNova (Mo) x-ray Source'
_diffrn_radiation_type MoK\a
_diffrn_radiation_wavelength 0.71073
_diffrn_reflns_av_R_equivalents 0.0364
_diffrn_reflns_av_sigmaI/netI 0.0234
_diffrn_reflns_limit_h_max 14
_diffrn_reflns_limit_h_min -14
_diffrn_reflns_limit_k_max 23
_diffrn_reflns_limit_k_min -24
_diffrn_reflns_limit_l_max 13
_diffrn_reflns_limit_l_min -13
_diffrn_reflns_number 40006
_diffrn_reflns_theta_full 28.00
_diffrn_reflns_theta_max 29.64
_diffrn_reflns_theta_min 3.05
_exptl_absorpt_coefficient_mu 8.242
_exptl_absorpt_correction_T_max 0.528
_exptl_absorpt_correction_T_min 0.296
_exptl_absorpt_correction_type analytical
_exptl_absorpt_process_details
; 
CrysAlisPro, Agilent Technologies, 
Version 1.171.36.20 (release 27-06-2012 CrysAlis171 .NET) 
(compiled Jul 11 2012,15:38:31) 
Analytical numeric absorption correction using a multifaceted crystal 
model based on expressions derived by R.C. Clark & J.S. Reid. 
(Clark, R. C. & Reid, J. S. (1995). Acta Cryst. A51, 887-897) 
;
_exptl_crystal_colour colourless
_exptl_crystal_density_diffrn 1.921
_exptl_crystal_description block
_exptl_crystal_F_000 1016
_exptl_crystal_size_max 0.2026
_exptl_crystal_size_mid 0.1163
_exptl_crystal_size_min 0.0977
_refine_diff_density_max 1.221
_refine_diff_density_min -1.225
_refine_diff_density_rms 0.106
_refine_ls_extinction_method none
_refine_ls_goodness_of_fit_ref 1.061
_refine_ls_hydrogen_treatment constr
_refine_ls_matrix_type full
_refine_ls_number_parameters 218
_refine_ls_number_reflns 4806
_refine_ls_number_restraints 0
_refine_ls_restrained_S_all 1.061
_refine_ls_R_factor_all 0.0256
_refine_ls_R_factor_gt 0.0198
_refine_ls_shift/su_max 0.002
_refine_ls_shift/su_mean 0.000
_refine_ls_structure_factor_coef Fsqd
_refine_ls_weighting_details 'calc w=1/[\s^2^(Fo^2^)+(0.0049P)^2^+2.8500P] where P=(Fo^2^+2Fc^2^)/3'
_refine_ls_weighting_scheme calc
_refine_ls_wR_factor_gt 0.0331
_refine_ls_wR_factor_ref 0.0344
_reflns_number_gt 4362
_reflns_number_total 4806
_reflns_threshold_expression I>2\s(I)
_cod_data_source_file ja406999p_si_002_6.cif
_cod_data_source_block alb168(2e)
_cod_original_sg_symbol_H-M 'P 21/c'
_cod_database_code 4120751

loop_
_symmetry_equiv_pos_as_xyz
'x, y, z'
'-x, y+1/2, -z+1/2'
'-x, -y, -z'
'x, -y-1/2, z-1/2'

loop_
_atom_site_label
_atom_site_type_symbol
_atom_site_fract_x
_atom_site_fract_y
_atom_site_fract_z
_atom_site_U_iso_or_equiv
_atom_site_adp_type
_atom_site_occupancy
_atom_site_symmetry_multiplicity
_atom_site_calc_flag
_atom_site_refinement_flags
Au Au 1.172806(9) 0.139285(5) 0.784351(10) 0.01491(3) Uani 1 1 d .
Cl Cl 1.27242(6) 0.03401(3) 0.73265(7) 0.02058(13) Uani 1 1 d .
C1 C 1.0896(2) 0.23294(13) 0.8258(2) 0.0156(5) Uani 1 1 d .
C2 C 1.1414(2) 0.30507(13) 0.8359(2) 0.0152(5) Uani 1 1 d .
C3 C 1.2656(2) 0.33203(13) 0.8125(2) 0.0153(5) Uani 1 1 d .
C4 C 1.3522(3) 0.37946(13) 0.9065(3) 0.0186(5) Uani 1 1 d .
H4 H 1.3321 0.3950 0.9881 0.022 Uiso 1 1 calc R
C5 C 1.4681(3) 0.40385(14) 0.8801(3) 0.0217(5) Uani 1 1 d .
H5 H 1.5269 0.4363 0.9438 0.026 Uiso 1 1 calc R
C6 C 1.4983(3) 0.38123(14) 0.7619(3) 0.0233(6) Uani 1 1 d .
H6 H 1.5774 0.3983 0.7445 0.028 Uiso 1 1 calc R
C7 C 1.4130(3) 0.33362(15) 0.6685(3) 0.0236(6) Uani 1 1 d .
H7 H 1.4341 0.3179 0.5874 0.028 Uiso 1 1 calc R
C8 C 1.2967(3) 0.30889(14) 0.6936(3) 0.0197(5) Uani 1 1 d .
H8 H 1.2385 0.2762 0.6298 0.024 Uiso 1 1 calc R
N1 N 0.9697(2) 0.24314(11) 0.8515(2) 0.0156(4) Uani 1 1 d .
C9 C 0.8693(2) 0.18545(13) 0.8618(2) 0.0152(5) Uani 1 1 d .
C10 C 0.9272(3) 0.13983(15) 0.9931(3) 0.0208(5) Uani 1 1 d .
H10A H 0.9482 0.1731 1.0749 0.025 Uiso 1 1 calc R
H10B H 1.0103 0.1152 0.9894 0.025 Uiso 1 1 calc R
C11 C 0.8253(3) 0.08058(16) 1.0053(3) 0.0254(6) Uani 1 1 d .
H11 H 0.8627 0.0504 1.0912 0.030 Uiso 1 1 calc R
C16 C 0.6976(3) 0.11874(16) 1.0123(3) 0.0287(6) Uani 1 1 d .
H16A H 0.7167 0.1516 1.0946 0.034 Uiso 1 1 calc R
H16B H 0.6323 0.0806 1.0210 0.034 Uiso 1 1 calc R
C18 C 0.6398(3) 0.16504(16) 0.8810(3) 0.0251(6) Uani 1 1 d .
H18 H 0.5564 0.1902 0.8861 0.030 Uiso 1 1 calc R
C15 C 0.7414(3) 0.22457(14) 0.8687(3) 0.0216(5) Uani 1 1 d .
H15A H 0.7045 0.2549 0.7843 0.026 Uiso 1 1 calc R
H15B H 0.7611 0.2584 0.9498 0.026 Uiso 1 1 calc R
C17 C 0.6083(3) 0.11366(15) 0.7541(3) 0.0243(6) Uani 1 1 d .
H17A H 0.5422 0.0756 0.7610 0.029 Uiso 1 1 calc R
H17B H 0.5703 0.1433 0.6690 0.029 Uiso 1 1 calc R
C13 C 0.7361(3) 0.07519(14) 0.7469(3) 0.0201(5) Uani 1 1 d .
H13 H 0.7158 0.0415 0.6644 0.024 Uiso 1 1 calc R
C12 C 0.7949(3) 0.02904(15) 0.8786(3) 0.0242(6) Uani 1 1 d .
H12A H 0.7309 -0.0100 0.8866 0.029 Uiso 1 1 calc R
H12B H 0.8774 0.0041 0.8737 0.029 Uiso 1 1 calc R
C14 C 0.8372(2) 0.13471(13) 0.7338(2) 0.0167(5) Uani 1 1 d .
H14A H 0.9194 0.1102 0.7266 0.020 Uiso 1 1 calc R
H14B H 0.7999 0.1648 0.6491 0.020 Uiso 1 1 calc R
N2 N 0.9446(2) 0.31411(11) 0.8768(2) 0.0174(4) Uani 1 1 d .
N3 N 1.0504(2) 0.35061(11) 0.8668(2) 0.0159(4) Uani 1 1 d .
C19 C 1.0519(3) 0.43192(13) 0.8850(3) 0.0213(5) Uani 1 1 d .
H19A H 0.9605 0.4503 0.8652 0.032 Uiso 1 1 calc R
H19B H 1.0949 0.4554 0.8215 0.032 Uiso 1 1 calc R
H19C H 1.1012 0.4444 0.9806 0.032 Uiso 1 1 calc R

loop_
_atom_site_aniso_label
_atom_site_aniso_U_11
_atom_site_aniso_U_22
_atom_site_aniso_U_33
_atom_site_aniso_U_23
_atom_site_aniso_U_13
_atom_site_aniso_U_12
Au 0.01245(5) 0.01445(5) 0.01872(5) 0.00105(4) 0.00592(3) -0.00019(4)
Cl 0.0173(3) 0.0169(3) 0.0304(3) 0.0015(2) 0.0114(3) 0.0017(2)
C1 0.0145(12) 0.0193(12) 0.0126(11) 0.0006(9) 0.0033(9) 0.0011(9)
C2 0.0140(12) 0.0185(12) 0.0118(11) 0.0001(9) 0.0016(9) 0.0008(9)
C3 0.0139(12) 0.0151(12) 0.0167(12) 0.0041(9) 0.0040(10) 0.0019(9)
C4 0.0197(13) 0.0189(13) 0.0175(12) -0.0005(10) 0.0056(10) 0.0025(10)
C5 0.0180(13) 0.0195(13) 0.0265(14) -0.0002(10) 0.0047(11) -0.0012(10)
C6 0.0178(13) 0.0225(14) 0.0323(15) 0.0044(11) 0.0113(12) -0.0003(10)
C7 0.0237(14) 0.0254(14) 0.0252(14) 0.0007(11) 0.0125(12) 0.0017(11)
C8 0.0186(13) 0.0191(13) 0.0225(13) 0.0011(10) 0.0077(11) -0.0008(10)
N1 0.0142(10) 0.0179(10) 0.0150(10) -0.0019(8) 0.0047(8) -0.0011(8)
C9 0.0129(12) 0.0169(12) 0.0168(12) -0.0008(9) 0.0061(10) -0.0037(9)
C10 0.0175(13) 0.0257(14) 0.0179(12) 0.0015(11) 0.0030(10) -0.0035(11)
C11 0.0253(14) 0.0298(15) 0.0203(13) 0.0064(11) 0.0052(11) -0.0089(12)
C16 0.0289(16) 0.0352(16) 0.0267(15) -0.0057(12) 0.0153(13) -0.0116(12)
C18 0.0179(13) 0.0290(14) 0.0321(15) -0.0041(12) 0.0132(12) -0.0023(11)
C15 0.0170(13) 0.0230(13) 0.0271(14) -0.0031(11) 0.0102(11) -0.0015(10)
C17 0.0164(13) 0.0279(14) 0.0290(15) 0.0000(11) 0.0072(11) -0.0038(11)
C13 0.0181(13) 0.0211(13) 0.0211(13) -0.0030(10) 0.0060(10) -0.0037(10)
C12 0.0230(14) 0.0214(13) 0.0285(14) 0.0032(11) 0.0079(12) -0.0038(11)
C14 0.0139(12) 0.0185(12) 0.0177(12) -0.0010(10) 0.0045(10) -0.0010(10)
N2 0.0156(11) 0.0180(11) 0.0185(10) -0.0013(8) 0.0047(9) -0.0019(8)
N3 0.0148(10) 0.0157(10) 0.0173(10) -0.0006(8) 0.0046(8) 0.0001(8)
C19 0.0202(13) 0.0163(13) 0.0271(14) -0.0038(10) 0.0064(11) 0.0008(10)

loop_
_atom_type_symbol
_atom_type_description
_atom_type_scat_dispersion_real
_atom_type_scat_dispersion_imag
_atom_type_scat_source
C C 0.0033 0.0016 'International Tables Vol C Tables 4.2.6.8 and 6.1.1.4'
H H 0.0000 0.0000 'International Tables Vol C Tables 4.2.6.8 and 6.1.1.4'
N N 0.0061 0.0033 'International Tables Vol C Tables 4.2.6.8 and 6.1.1.4'
Cl Cl 0.1484 0.1585 'International Tables Vol C Tables 4.2.6.8 and 6.1.1.4'
Au Au -2.0133 8.8022 'International Tables Vol C Tables 4.2.6.8 and 6.1.1.4'

loop_
_geom_angle_atom_site_label_1
_geom_angle_atom_site_label_2
_geom_angle_atom_site_label_3
_geom_angle
C1 Au Cl 178.03(7)
N1 C1 C2 103.0(2)
N1 C1 Au 129.52(18)
C2 C1 Au 127.48(18)
N3 C2 C1 106.6(2)
N3 C2 C3 123.7(2)
C1 C2 C3 129.6(2)
C8 C3 C4 119.7(2)
C8 C3 C2 118.7(2)
C4 C3 C2 121.6(2)
C5 C4 C3 119.8(2)
C5 C4 H4 120.1
C3 C4 H4 120.1
C6 C5 C4 120.4(2)
C6 C5 H5 119.8
C4 C5 H5 119.8
C5 C6 C7 120.1(2)
C5 C6 H6 119.9
C7 C6 H6 119.9
C6 C7 C8 120.0(2)
C6 C7 H7 120.0
C8 C7 H7 120.0
C7 C8 C3 120.0(2)
C7 C8 H8 120.0
C3 C8 H8 120.0
N2 N1 C1 113.9(2)
N2 N1 C9 117.30(18)
C1 N1 C9 128.7(2)
N1 C9 C10 108.41(19)
N1 C9 C14 109.65(18)
C10 C9 C14 110.5(2)
N1 C9 C15 109.43(19)
C10 C9 C15 109.8(2)
C14 C9 C15 109.1(2)
C9 C10 C11 109.1(2)
C9 C10 H10A 109.9
C11 C10 H10A 109.9
C9 C10 H10B 109.9
C11 C10 H10B 109.9
H10A C10 H10B 108.3
C16 C11 C12 109.5(2)
C16 C11 C10 109.8(2)
C12 C11 C10 109.2(2)
C16 C11 H11 109.4
C12 C11 H11 109.4
C10 C11 H11 109.4
C11 C16 C18 109.7(2)
C11 C16 H16A 109.7
C18 C16 H16A 109.7
C11 C16 H16B 109.7
C18 C16 H16B 109.7
H16A C16 H16B 108.2
C16 C18 C17 109.5(2)
C16 C18 C15 109.4(2)
C17 C18 C15 109.6(2)
C16 C18 H18 109.4
C17 C18 H18 109.4
C15 C18 H18 109.4
C9 C15 C18 109.0(2)
C9 C15 H15A 109.9
C18 C15 H15A 109.9
C9 C15 H15B 109.9
C18 C15 H15B 109.9
H15A C15 H15B 108.3
C13 C17 C18 109.2(2)
C13 C17 H17A 109.8
C18 C17 H17A 109.8
C13 C17 H17B 109.8
C18 C17 H17B 109.8
H17A C17 H17B 108.3
C17 C13 C12 109.9(2)
C17 C13 C14 109.4(2)
C12 C13 C14 109.4(2)
C17 C13 H13 109.4
C12 C13 H13 109.4
C14 C13 H13 109.4
C11 C12 C13 109.5(2)
C11 C12 H12A 109.8
C13 C12 H12A 109.8
C11 C12 H12B 109.8
C13 C12 H12B 109.8
H12A C12 H12B 108.2
C9 C14 C13 109.02(19)
C9 C14 H14A 109.9
C13 C14 H14A 109.9
C9 C14 H14B 109.9
C13 C14 H14B 109.9
H14A C14 H14B 108.3
N3 N2 N1 103.81(18)
N2 N3 C2 112.71(19)
N2 N3 C19 117.40(19)
C2 N3 C19 129.9(2)
N3 C19 H19A 109.5
N3 C19 H19B 109.5
H19A C19 H19B 109.5
N3 C19 H19C 109.5
H19A C19 H19C 109.5
H19B C19 H19C 109.5

loop_
_geom_bond_atom_site_label_1
_geom_bond_atom_site_label_2
_geom_bond_distance
Au C1 1.990(2)
Au Cl 2.2881(6)
C1 N1 1.371(3)
C1 C2 1.393(3)
C2 N3 1.360(3)
C2 C3 1.474(3)
C3 C8 1.396(3)
C3 C4 1.397(4)
C4 C5 1.391(4)
C4 H4 0.9500
C5 C6 1.381(4)
C5 H5 0.9500
C6 C7 1.389(4)
C6 H6 0.9500
C7 C8 1.391(3)
C7 H7 0.9500
C8 H8 0.9500
N1 N2 1.336(3)
N1 C9 1.502(3)
C9 C10 1.526(3)
C9 C14 1.534(3)
C9 C15 1.536(3)
C10 C11 1.538(3)
C10 H10A 0.9900
C10 H10B 0.9900
C11 C16 1.526(4)
C11 C12 1.534(4)
C11 H11 1.0000
C16 C18 1.532(4)
C16 H16A 0.9900
C16 H16B 0.9900
C18 C17 1.533(4)
C18 C15 1.539(4)
C18 H18 1.0000
C15 H15A 0.9900
C15 H15B 0.9900
C17 C13 1.530(4)
C17 H17A 0.9900
C17 H17B 0.9900
C13 C12 1.534(4)
C13 C14 1.538(3)
C13 H13 1.0000
C12 H12A 0.9900
C12 H12B 0.9900
C14 H14A 0.9900
C14 H14B 0.9900
N2 N3 1.319(3)
N3 C19 1.466(3)
C19 H19A 0.9800
C19 H19B 0.9800
C19 H19C 0.9800

loop_
_geom_torsion_atom_site_label_1
_geom_torsion_atom_site_label_2
_geom_torsion_atom_site_label_3
_geom_torsion_atom_site_label_4
_geom_torsion
N1 C1 C2 N3 0.4(3)
Au C1 C2 N3 -179.53(17)
N1 C1 C2 C3 -176.8(2)
Au C1 C2 C3 3.3(4)
N3 C2 C3 C8 -129.5(3)
C1 C2 C3 C8 47.2(4)
N3 C2 C3 C4 50.9(3)
C1 C2 C3 C4 -132.5(3)
C8 C3 C4 C5 0.7(4)
C2 C3 C4 C5 -179.7(2)
C3 C4 C5 C6 -0.3(4)
C4 C5 C6 C7 -0.2(4)
C5 C6 C7 C8 0.3(4)
C6 C7 C8 C3 0.1(4)
C4 C3 C8 C7 -0.6(4)
C2 C3 C8 C7 179.8(2)
C2 C1 N1 N2 -0.3(3)
Au C1 N1 N2 179.55(17)
C2 C1 N1 C9 -176.9(2)
Au C1 N1 C9 3.0(4)
N2 N1 C9 C10 -107.2(2)
C1 N1 C9 C10 69.3(3)
N2 N1 C9 C14 132.1(2)
C1 N1 C9 C14 -51.4(3)
N2 N1 C9 C15 12.5(3)
C1 N1 C9 C15 -171.0(2)
N1 C9 C10 C11 179.8(2)
C14 C9 C10 C11 -60.0(3)
C15 C9 C10 C11 60.3(3)
C9 C10 C11 C16 -60.0(3)
C9 C10 C11 C12 60.1(3)
C12 C11 C16 C18 -60.0(3)
C10 C11 C16 C18 59.9(3)
C11 C16 C18 C17 60.3(3)
C11 C16 C18 C15 -59.8(3)
N1 C9 C15 C18 -179.3(2)
C10 C9 C15 C18 -60.5(3)
C14 C9 C15 C18 60.7(3)
C16 C18 C15 C9 59.8(3)
C17 C18 C15 C9 -60.3(3)
C16 C18 C17 C13 -59.9(3)
C15 C18 C17 C13 60.2(3)
C18 C17 C13 C12 59.7(3)
C18 C17 C13 C14 -60.4(3)
C16 C11 C12 C13 59.5(3)
C10 C11 C12 C13 -60.8(3)
C17 C13 C12 C11 -59.5(3)
C14 C13 C12 C11 60.5(3)
N1 C9 C14 C13 179.07(19)
C10 C9 C14 C13 59.6(3)
C15 C9 C14 C13 -61.1(3)
C17 C13 C14 C9 61.0(3)
C12 C13 C14 C9 -59.4(3)
C1 N1 N2 N3 0.2(3)
C9 N1 N2 N3 177.16(19)
N1 N2 N3 C2 0.1(3)
N1 N2 N3 C19 178.1(2)
C1 C2 N3 N2 -0.3(3)
C3 C2 N3 N2 177.0(2)
C1 C2 N3 C19 -178.0(2)
C3 C2 N3 C19 -0.7(4)
